data_4325930
loop_
_publ_author_name
'Minghuey Shieh'
'Chia-Yeh Miu'
'Kuo-Chih Huang'
'Chung-Feng Lee'
'Bao-Gun Chen'

_publ_section_title
;
 Stepwise Construction of Manganese-Chromium Carbonyl Chalcogenide
 Complexes: Synthesis, Electrochemical Properties, and Computational
 Studies
;
_journal_name_full 'Inorganic Chemistry'
_journal_page_first 7735
_journal_page_last 7748
_journal_paper_doi 10.1021/ic200885h
_journal_volume 50
_journal_year 2011
_chemical_formula_moiety 'C91 H61 Cr2 Mn3 N2 O19 P4 Se2'
_chemical_formula_sum 'C91 H61 Cr2 Mn3 N2 O19 P4 Se2'
_chemical_formula_weight 2037.04
_chemical_name_systematic
;
 ?
;
_space_group_IT_number 2
_symmetry_cell_setting triclinic
_symmetry_space_group_name_Hall '-P 1'
_symmetry_space_group_name_H-M 'P -1'
_atom_sites_solution_hydrogens geom
_atom_sites_solution_primary direct
_atom_sites_solution_secondary difmap
_audit_creation_method SHELXL-97
_cell_angle_alpha 79.085(4)
_cell_angle_beta 83.113(4)
_cell_angle_gamma 64.752(3)
_cell_formula_units_Z 2
_cell_length_a 14.3443(11)
_cell_length_b 14.8455(10)
_cell_length_c 23.4938(17)
_cell_measurement_reflns_used 0
_cell_measurement_temperature 100(2)
_cell_measurement_theta_max 0
_cell_measurement_theta_min 0
_cell_volume 4438.9(6)
_computing_molecular_graphics 'Ortep-3 for Windows (Farrugia, 1997)'
_computing_publication_material 'WinGX publication routines (Farrugia, 1999)'
_computing_structure_refinement 'SHELXL-97 (Sheldrick, 1997)'
_computing_structure_solution 'SHELXS-86 (Sheldrick, 1986)'
_diffrn_ambient_temperature 100(2)
_diffrn_measured_fraction_theta_full 0.976
_diffrn_measured_fraction_theta_max 0.976
_diffrn_radiation_monochromator graphite
_diffrn_radiation_source 'fine-focus sealed tube'
_diffrn_radiation_type MoK\a
_diffrn_radiation_wavelength 0.71073
_diffrn_reflns_av_R_equivalents 0.0470
_diffrn_reflns_av_sigmaI/netI 0.1176
_diffrn_reflns_limit_h_max 14
_diffrn_reflns_limit_h_min -17
_diffrn_reflns_limit_k_max 15
_diffrn_reflns_limit_k_min -17
_diffrn_reflns_limit_l_max 21
_diffrn_reflns_limit_l_min -27
_diffrn_reflns_number 27157
_diffrn_reflns_theta_full 25.03
_diffrn_reflns_theta_max 25.03
_diffrn_reflns_theta_min 1.57
_exptl_absorpt_coefficient_mu 1.614
_exptl_absorpt_correction_T_max 0.9383
_exptl_absorpt_correction_T_min 0.7491
_exptl_absorpt_correction_type multi-scan
_exptl_crystal_colour red-orange(dark)
_exptl_crystal_density_diffrn 1.524
_exptl_crystal_description prism
_exptl_crystal_F_000 2048
_exptl_crystal_size_max 0.19
_exptl_crystal_size_mid 0.09
_exptl_crystal_size_min 0.04
_refine_diff_density_max 0.982
_refine_diff_density_min -0.823
_refine_diff_density_rms 0.118
_refine_ls_extinction_method none
_refine_ls_goodness_of_fit_ref 1.072
_refine_ls_hydrogen_treatment fixed
_refine_ls_matrix_type full
_refine_ls_number_parameters 1096
_refine_ls_number_reflns 15314
_refine_ls_number_restraints 0
_refine_ls_restrained_S_all 1.072
_refine_ls_R_factor_all 0.1367
_refine_ls_R_factor_gt 0.0651
_refine_ls_shift/su_max 0.001
_refine_ls_shift/su_mean 0.000
_refine_ls_structure_factor_coef Fsqd
_refine_ls_weighting_details 'calc w=1/[\s^2^(Fo^2^)+(0.0299P)^2^+15.9313P] where P=(Fo^2^+2Fc^2^)/3'
_refine_ls_weighting_scheme calc
_refine_ls_wR_factor_gt 0.1119
_refine_ls_wR_factor_ref 0.1346
_reflns_number_gt 9147
_reflns_number_total 15314
_reflns_threshold_expression >2sigma(I)
_cod_data_source_file ic200885h_si_002_6.cif
_cod_data_source_block 3b
_cod_database_code 4325930

loop_
_symmetry_equiv_pos_as_xyz
'x, y, z'
'-x, -y, -z'

loop_
_atom_site_label
_atom_site_type_symbol
_atom_site_fract_x
_atom_site_fract_y
_atom_site_fract_z
_atom_site_U_iso_or_equiv
_atom_site_adp_type
_atom_site_occupancy
_atom_site_symmetry_multiplicity
_atom_site_calc_flag
_atom_site_refinement_flags
C1 C -0.4001(6) 1.0717(5) 0.2223(4) 0.043(2) Uani 1 1 d .
C2 C -0.3084(6) 1.1917(6) 0.2280(4) 0.035(2) Uani 1 1 d .
C3 C -0.2224(6) 1.0583(5) 0.1584(4) 0.030(2) Uani 1 1 d .
C4 C -0.2342(5) 0.9091(5) 0.2443(3) 0.0251(18) Uani 1 1 d .
C5 C -0.2979(5) 1.0499(6) 0.3169(4) 0.031(2) Uani 1 1 d .
C6 C 0.2824(6) 0.8833(5) 0.3944(4) 0.028(2) Uani 1 1 d .
C7 C 0.2999(5) 1.0187(6) 0.3085(3) 0.0273(19) Uani 1 1 d .
C8 C 0.4559(6) 0.8530(6) 0.3291(4) 0.041(2) Uani 1 1 d .
C9 C 0.3468(5) 0.8929(5) 0.2336(4) 0.0243(18) Uani 1 1 d .
C10 C 0.3460(5) 0.7464(5) 0.3190(3) 0.0271(18) Uani 1 1 d .
C11 C 0.1964(6) 0.7876(5) 0.2015(3) 0.0225(17) Uani 1 1 d .
C12 C 0.0632(5) 0.7586(5) 0.2778(3) 0.0225(17) Uani 1 1 d .
C13 C 0.0109(5) 0.8434(5) 0.1738(3) 0.0207(17) Uani 1 1 d .
C14 C 0.1372(6) 1.1131(5) 0.2040(3) 0.0245(18) Uani 1 1 d .
C15 C 0.0894(6) 1.0068(6) 0.1513(4) 0.0308(19) Uani 1 1 d .
C16 C -0.0549(6) 1.1716(5) 0.1790(3) 0.0264(18) Uani 1 1 d .
C17 C -0.1400(5) 1.1718(5) 0.3368(3) 0.0219(17) Uani 1 1 d .
C18 C -0.0634(5) 0.9934(5) 0.3944(3) 0.0193(12) Uani 1 1 d .
C19 C 0.0433(5) 1.0975(5) 0.3749(3) 0.0193(12) Uani 1 1 d .
C20 C 0.8892(5) 0.5550(5) 0.1612(3) 0.0200(17) Uani 1 1 d .
C21 C 0.9355(5) 0.5986(5) 0.1898(3) 0.0211(17) Uani 1 1 d .
H21 H 0.8958 0.6623 0.2018 0.025 Uiso 1 1 calc R
C22 C 1.0394(5) 0.5486(5) 0.2005(3) 0.0252(18) Uani 1 1 d .
H22 H 1.0715 0.5782 0.2196 0.030 Uiso 1 1 calc R
C23 C 1.0966(5) 0.4554(6) 0.1833(3) 0.0287(19) Uani 1 1 d .
H23 H 1.1676 0.4204 0.1915 0.034 Uiso 1 1 calc R
C24 C 1.0515(5) 0.4129(5) 0.1544(3) 0.0275(19) Uani 1 1 d .
H24 H 1.0915 0.3499 0.1416 0.033 Uiso 1 1 calc R
C25 C 0.9461(5) 0.4635(5) 0.1439(3) 0.0226(17) Uani 1 1 d .
H25 H 0.9141 0.4341 0.1246 0.027 Uiso 1 1 calc R
C26 C 0.6910(5) 0.5875(5) 0.2183(3) 0.0163(16) Uani 1 1 d .
C27 C 0.6616(5) 0.5068(5) 0.2275(3) 0.0227(17) Uani 1 1 d .
H27 H 0.6683 0.4717 0.1964 0.027 Uiso 1 1 calc R
C28 C 0.6235(5) 0.4779(5) 0.2806(3) 0.0259(18) Uani 1 1 d .
H28 H 0.6042 0.4229 0.2860 0.031 Uiso 1 1 calc R
C29 C 0.6129(5) 0.5286(5) 0.3260(3) 0.0254(18) Uani 1 1 d .
H29 H 0.5859 0.5091 0.3628 0.030 Uiso 1 1 calc R
C30 C 0.6422(5) 0.6086(5) 0.3178(3) 0.0241(18) Uani 1 1 d .
H30 H 0.6355 0.6432 0.3493 0.029 Uiso 1 1 calc R
C31 C 0.6806(5) 0.6378(5) 0.2649(3) 0.0188(16) Uani 1 1 d .
H31 H 0.7003 0.6925 0.2598 0.023 Uiso 1 1 calc R
C32 C 0.7130(5) 0.7493(5) 0.1342(3) 0.0198(17) Uani 1 1 d .
C33 C 0.6103(5) 0.8135(5) 0.1464(3) 0.0256(18) Uani 1 1 d .
H33 H 0.5644 0.7870 0.1675 0.031 Uiso 1 1 calc R
C34 C 0.5763(6) 0.9162(6) 0.1273(4) 0.039(2) Uani 1 1 d .
H34 H 0.5067 0.9603 0.1352 0.046 Uiso 1 1 calc R
C35 C 0.6427(6) 0.9540(5) 0.0972(3) 0.032(2) Uani 1 1 d .
H35 H 0.6183 1.0245 0.0842 0.038 Uiso 1 1 calc R
C36 C 0.7437(6) 0.8925(5) 0.0853(3) 0.0306(19) Uani 1 1 d .
H36 H 0.7888 0.9203 0.0645 0.037 Uiso 1 1 calc R
C37 C 0.7793(5) 0.7901(5) 0.1037(3) 0.0229(17) Uani 1 1 d .
H37 H 0.8492 0.7472 0.0955 0.028 Uiso 1 1 calc R
C38 C 0.5742(5) 0.6674(5) 0.0198(3) 0.0225(17) Uani 1 1 d .
C39 C 0.5031(6) 0.7075(6) 0.0628(3) 0.034(2) Uani 1 1 d .
H39 H 0.5238 0.6918 0.1017 0.041 Uiso 1 1 calc R
C40 C 0.4010(6) 0.7708(6) 0.0504(4) 0.039(2) Uani 1 1 d .
H40 H 0.3522 0.7986 0.0804 0.046 Uiso 1 1 calc R
C41 C 0.3718(6) 0.7927(6) -0.0064(4) 0.032(2) Uani 1 1 d .
H41 H 0.3027 0.8368 -0.0156 0.038 Uiso 1 1 calc R
C42 C 0.4425(6) 0.7508(6) -0.0495(3) 0.033(2) Uani 1 1 d .
H42 H 0.4215 0.7648 -0.0882 0.040 Uiso 1 1 calc R
C43 C 0.5436(6) 0.6887(5) -0.0367(3) 0.0309(19) Uani 1 1 d .
H43 H 0.5922 0.6605 -0.0667 0.037 Uiso 1 1 calc R
C44 C 0.7785(5) 0.6661(5) -0.0016(3) 0.0194(17) Uani 1 1 d .
C45 C 0.7306(6) 0.7652(5) -0.0294(3) 0.0250(18) Uani 1 1 d .
H45 H 0.6579 0.7964 -0.0331 0.030 Uiso 1 1 calc R
C46 C 0.7908(6) 0.8180(5) -0.0517(3) 0.031(2) Uani 1 1 d .
H46 H 0.7586 0.8854 -0.0709 0.037 Uiso 1 1 calc R
C47 C 0.8960(6) 0.7740(6) -0.0464(3) 0.035(2) Uani 1 1 d .
H47 H 0.9356 0.8113 -0.0615 0.042 Uiso 1 1 calc R
C48 C 0.9439(6) 0.6760(6) -0.0191(3) 0.0309(19) Uani 1 1 d .
H48 H 1.0165 0.6457 -0.0153 0.037 Uiso 1 1 calc R
C49 C 0.8853(5) 0.6216(5) 0.0029(3) 0.0224(17) Uani 1 1 d .
H49 H 0.9185 0.5537 0.0211 0.027 Uiso 1 1 calc R
C50 C 0.7556(5) 0.4791(5) 0.0081(3) 0.0215(17) Uani 1 1 d .
C51 C 0.7816(6) 0.4756(6) -0.0509(3) 0.0316(19) Uani 1 1 d .
H51 H 0.7741 0.5356 -0.0767 0.038 Uiso 1 1 calc R
C52 C 0.8181(6) 0.3849(6) -0.0719(4) 0.037(2) Uani 1 1 d .
H52 H 0.8358 0.3827 -0.1121 0.044 Uiso 1 1 calc R
C53 C 0.8289(6) 0.2975(6) -0.0344(3) 0.035(2) Uani 1 1 d .
H53 H 0.8534 0.2353 -0.0488 0.042 Uiso 1 1 calc R
C54 C 0.8040(6) 0.3005(5) 0.0240(3) 0.0296(19) Uani 1 1 d .
H54 H 0.8121 0.2402 0.0497 0.036 Uiso 1 1 calc R
C55 C 0.7674(5) 0.3905(5) 0.0453(3) 0.0227(17) Uani 1 1 d .
H55 H 0.7502 0.3920 0.0856 0.027 Uiso 1 1 calc R
C56 C 0.1179(5) 0.3880(4) 0.3434(3) 0.0128(15) Uani 1 1 d .
C57 C 0.0399(5) 0.4781(5) 0.3547(3) 0.0193(16) Uani 1 1 d .
H57 H 0.0542 0.5225 0.3729 0.023 Uiso 1 1 calc R
C58 C -0.0595(5) 0.5035(5) 0.3394(3) 0.0175(16) Uani 1 1 d .
H58 H -0.1133 0.5664 0.3460 0.021 Uiso 1 1 calc R
C59 C -0.0802(5) 0.4375(5) 0.3144(3) 0.0212(17) Uani 1 1 d .
H59 H -0.1489 0.4539 0.3053 0.025 Uiso 1 1 calc R
C60 C -0.0015(5) 0.3474(5) 0.3027(3) 0.0195(17) Uani 1 1 d .
H60 H -0.0160 0.3034 0.2842 0.023 Uiso 1 1 calc R
C61 C 0.0973(5) 0.3214(5) 0.3176(3) 0.0181(16) Uani 1 1 d .
H61 H 0.1512 0.2589 0.3104 0.022 Uiso 1 1 calc R
C62 C 0.3170(5) 0.3739(5) 0.2917(3) 0.0181(16) Uani 1 1 d .
C63 C 0.3305(5) 0.4638(5) 0.2751(3) 0.0252(18) Uani 1 1 d .
H63 H 0.3080 0.5125 0.3006 0.030 Uiso 1 1 calc R
C64 C 0.3765(6) 0.4809(5) 0.2219(3) 0.0292(19) Uani 1 1 d .
H64 H 0.3860 0.5414 0.2108 0.035 Uiso 1 1 calc R
C65 C 0.4093(5) 0.4105(5) 0.1843(3) 0.0268(18) Uani 1 1 d .
H65 H 0.4407 0.4230 0.1475 0.032 Uiso 1 1 calc R
C66 C 0.3961(5) 0.3231(5) 0.2003(3) 0.0219(17) Uani 1 1 d .
H66 H 0.4187 0.2751 0.1744 0.026 Uiso 1 1 calc R
C67 C 0.3506(5) 0.3037(5) 0.2535(3) 0.0192(16) Uani 1 1 d .
H67 H 0.3420 0.2425 0.2641 0.023 Uiso 1 1 calc R
C68 C 0.3069(5) 0.2280(5) 0.3932(3) 0.0152(15) Uani 1 1 d .
C69 C 0.4117(5) 0.1686(5) 0.3865(3) 0.0233(18) Uani 1 1 d .
H69 H 0.4545 0.1946 0.3615 0.028 Uiso 1 1 calc R
C70 C 0.4540(5) 0.0710(5) 0.4164(3) 0.0261(18) Uani 1 1 d .
H70 H 0.5255 0.0298 0.4116 0.031 Uiso 1 1 calc R
C71 C 0.3908(5) 0.0342(5) 0.4536(3) 0.0262(19) Uani 1 1 d .
H71 H 0.4195 -0.0326 0.4741 0.031 Uiso 1 1 calc R
C72 C 0.2867(5) 0.0936(5) 0.4610(3) 0.0250(18) Uani 1 1 d .
H72 H 0.2444 0.0679 0.4868 0.030 Uiso 1 1 calc R
C73 C 0.2446(5) 0.1900(5) 0.4310(3) 0.0172(16) Uani 1 1 d .
H73 H 0.1730 0.2309 0.4360 0.021 Uiso 1 1 calc R
C74 C 0.4072(5) 0.3980(5) 0.4701(3) 0.0162(16) Uani 1 1 d .
C75 C 0.4788(5) 0.3586(5) 0.4266(3) 0.0267(19) Uani 1 1 d .
H75 H 0.4570 0.3548 0.3908 0.032 Uiso 1 1 calc R
C76 C 0.5838(5) 0.3245(5) 0.4356(4) 0.0302(19) Uani 1 1 d .
H76 H 0.6340 0.2963 0.4062 0.036 Uiso 1 1 calc R
C77 C 0.6141(6) 0.3318(5) 0.4870(4) 0.032(2) Uani 1 1 d .
H77 H 0.6855 0.3085 0.4930 0.038 Uiso 1 1 calc R
C78 C 0.5423(6) 0.3727(5) 0.5305(3) 0.0282(19) Uani 1 1 d .
H78 H 0.5642 0.3778 0.5659 0.034 Uiso 1 1 calc R
C79 C 0.4399(5) 0.4054(5) 0.5220(3) 0.0205(17) Uani 1 1 d .
H79 H 0.3903 0.4336 0.5515 0.025 Uiso 1 1 calc R
C80 C 0.2302(5) 0.3570(5) 0.5157(3) 0.0140(11) Uani 1 1 d .
C81 C 0.2951(5) 0.2782(5) 0.5534(3) 0.0199(17) Uani 1 1 d .
H81 H 0.3662 0.2647 0.5527 0.024 Uiso 1 1 calc R
C82 C 0.2563(5) 0.2185(5) 0.5927(3) 0.0257(18) Uani 1 1 d .
H82 H 0.3010 0.1641 0.6187 0.031 Uiso 1 1 calc R
C83 C 0.1522(5) 0.2381(5) 0.5941(3) 0.0243(18) Uani 1 1 d .
H83 H 0.1264 0.1969 0.6209 0.029 Uiso 1 1 calc R
C84 C 0.0871(5) 0.3161(5) 0.5572(3) 0.0204(17) Uani 1 1 d .
H84 H 0.0159 0.3297 0.5587 0.025 Uiso 1 1 calc R
C85 C 0.1248(5) 0.3757(5) 0.5172(3) 0.0184(16) Uani 1 1 d .
H85 H 0.0797 0.4292 0.4909 0.022 Uiso 1 1 calc R
C86 C 0.2035(5) 0.5639(5) 0.4760(3) 0.0140(11) Uani 1 1 d .
C87 C 0.1670(5) 0.5841(5) 0.5315(3) 0.0196(16) Uani 1 1 d .
H87 H 0.1778 0.5301 0.5627 0.024 Uiso 1 1 calc R
C88 C 0.1146(5) 0.6833(5) 0.5419(3) 0.0213(17) Uani 1 1 d .
H88 H 0.0888 0.6977 0.5798 0.026 Uiso 1 1 calc R
C89 C 0.1007(5) 0.7605(5) 0.4956(3) 0.0191(17) Uani 1 1 d .
H89 H 0.0656 0.8284 0.5023 0.023 Uiso 1 1 calc R
C90 C 0.1368(5) 0.7408(5) 0.4403(3) 0.0182(16) Uani 1 1 d .
H90 H 0.1264 0.7949 0.4092 0.022 Uiso 1 1 calc R
C91 C 0.1876(5) 0.6432(5) 0.4302(3) 0.0189(16) Uani 1 1 d .
H91 H 0.2121 0.6295 0.3920 0.023 Uiso 1 1 calc R
Cr1 Cr -0.26805(8) 1.04923(8) 0.23662(6) 0.0261(3) Uani 1 1 d .
Cr2 Cr 0.32119(8) 0.88277(8) 0.31464(5) 0.0240(3) Uani 1 1 d .
Mn1 Mn 0.07051(8) 0.86279(7) 0.23112(5) 0.0169(3) Uani 1 1 d .
Mn2 Mn 0.04271(8) 1.06202(7) 0.21710(5) 0.0183(3) Uani 1 1 d .
H2' H -0.0133 1.1292 0.2748 0.022 Uiso 1 1 d R
Mn3 Mn -0.02361(7) 1.05879(7) 0.33196(5) 0.0168(3) Uani 1 1 d .
N1 N 0.7223(4) 0.5689(4) 0.1040(2) 0.0191(14) Uani 1 1 d .
N2 N 0.2497(4) 0.4363(4) 0.3971(2) 0.0158(13) Uani 1 1 d .
O1 O -0.4824(4) 1.0828(4) 0.2140(3) 0.059(2) Uani 1 1 d .
O2 O -0.3364(4) 1.2762(4) 0.2208(3) 0.0526(18) Uani 1 1 d .
O3 O -0.1915(4) 1.0683(4) 0.1106(3) 0.0380(15) Uani 1 1 d .
O4 O -0.2159(4) 0.8256(4) 0.2487(2) 0.0331(13) Uani 1 1 d .
O5 O -0.3154(4) 1.0520(5) 0.3664(3) 0.0518(17) Uani 1 1 d .
O6 O 0.2583(4) 0.8865(4) 0.4432(3) 0.0400(15) Uani 1 1 d .
O7 O 0.2940(4) 1.0988(4) 0.3058(2) 0.0334(14) Uani 1 1 d .
O8 O 0.5386(4) 0.8391(4) 0.3383(3) 0.057(2) Uani 1 1 d .
O9 O 0.3603(4) 0.9013(4) 0.1835(3) 0.0445(16) Uani 1 1 d .
O10 O 0.3628(4) 0.6622(4) 0.3210(2) 0.0327(13) Uani 1 1 d .
O11 O 0.2753(4) 0.7379(4) 0.1825(2) 0.0344(14) Uani 1 1 d .
O12 O 0.0610(4) 0.6884(4) 0.3091(2) 0.0353(14) Uani 1 1 d .
O13 O -0.0234(4) 0.8275(4) 0.1370(2) 0.0358(14) Uani 1 1 d .
O14 O 0.1957(4) 1.1482(4) 0.1940(2) 0.0352(14) Uani 1 1 d .
O15 O 0.1201(4) 0.9875(4) 0.1049(2) 0.0398(15) Uani 1 1 d .
O16 O -0.1178(4) 1.2426(4) 0.1554(2) 0.0418(15) Uani 1 1 d .
O17 O -0.2120(4) 1.2454(4) 0.3389(2) 0.0345(14) Uani 1 1 d .
O18 O -0.0930(4) 0.9524(4) 0.4357(2) 0.0323(13) Uani 1 1 d .
O19 O 0.0840(3) 1.1215(4) 0.4046(2) 0.0288(13) Uani 1 1 d .
P1 P 0.75202(13) 0.61545(13) 0.15083(8) 0.0179(4) Uani 1 1 d .
P2 P 0.70837(14) 0.59548(14) 0.03622(8) 0.0202(4) Uani 1 1 d .
P3 P 0.24929(13) 0.35814(13) 0.35989(8) 0.0158(4) Uani 1 1 d .
P4 P 0.27189(13) 0.43605(13) 0.46117(8) 0.0150(4) Uani 1 1 d .
Se1 Se -0.08368(5) 0.99727(5) 0.26178(3) 0.01755(18) Uani 1 1 d .
Se2 Se 0.13463(5) 0.92979(5) 0.29540(3) 0.01514(17) Uani 1 1 d .

loop_
_atom_site_aniso_label
_atom_site_aniso_U_11
_atom_site_aniso_U_22
_atom_site_aniso_U_33
_atom_site_aniso_U_23
_atom_site_aniso_U_13
_atom_site_aniso_U_12
C1 0.024(5) 0.019(4) 0.086(7) -0.023(4) -0.012(5) -0.002(4)
C2 0.020(4) 0.027(5) 0.059(6) -0.015(4) -0.010(4) -0.005(4)
C3 0.026(5) 0.015(4) 0.049(6) -0.002(4) -0.011(4) -0.007(4)
C4 0.014(4) 0.021(4) 0.037(5) -0.006(4) -0.007(3) -0.001(3)
C5 0.011(4) 0.032(5) 0.059(6) -0.017(4) 0.003(4) -0.013(4)
C6 0.026(5) 0.016(4) 0.042(6) -0.001(4) -0.018(4) -0.005(3)
C7 0.011(4) 0.027(5) 0.044(5) -0.011(4) 0.000(4) -0.007(3)
C8 0.025(5) 0.025(4) 0.075(7) -0.017(4) -0.013(5) -0.006(4)
C9 0.008(4) 0.014(4) 0.050(6) -0.014(4) 0.003(4) -0.002(3)
C10 0.016(4) 0.021(4) 0.042(5) -0.004(4) -0.003(4) -0.004(3)
C11 0.022(4) 0.021(4) 0.029(5) -0.003(3) -0.002(4) -0.014(4)
C12 0.017(4) 0.022(4) 0.029(5) -0.009(4) -0.003(3) -0.005(3)
C13 0.013(4) 0.012(4) 0.029(5) -0.002(3) 0.002(3) 0.002(3)
C14 0.021(4) 0.016(4) 0.035(5) -0.003(3) 0.001(4) -0.007(3)
C15 0.038(5) 0.030(5) 0.030(5) 0.005(4) -0.004(4) -0.023(4)
C16 0.025(4) 0.025(4) 0.034(5) -0.006(4) 0.000(4) -0.015(4)
C17 0.014(4) 0.020(4) 0.033(5) -0.004(3) 0.000(3) -0.009(3)
C18 0.011(3) 0.013(3) 0.030(3) -0.011(2) 0.002(2) 0.001(2)
C19 0.011(3) 0.013(3) 0.030(3) -0.011(2) 0.002(2) 0.001(2)
C20 0.017(4) 0.023(4) 0.019(4) 0.000(3) -0.003(3) -0.007(3)
C21 0.011(4) 0.022(4) 0.024(4) -0.003(3) -0.001(3) -0.001(3)
C22 0.018(4) 0.037(5) 0.024(5) -0.001(4) -0.004(3) -0.016(4)
C23 0.010(4) 0.037(5) 0.028(5) 0.006(4) -0.008(3) -0.002(4)
C24 0.016(4) 0.022(4) 0.027(5) -0.004(3) 0.000(3) 0.008(3)
C25 0.021(4) 0.016(4) 0.028(5) -0.002(3) -0.002(3) -0.005(3)
C26 0.007(3) 0.013(3) 0.026(4) -0.005(3) -0.002(3) 0.000(3)
C27 0.023(4) 0.022(4) 0.030(5) -0.010(3) 0.001(3) -0.013(3)
C28 0.026(4) 0.026(4) 0.031(5) -0.007(4) 0.003(4) -0.016(4)
C29 0.021(4) 0.026(4) 0.026(5) -0.004(3) 0.006(3) -0.009(3)
C30 0.020(4) 0.020(4) 0.030(5) -0.011(3) 0.004(4) -0.005(3)
C31 0.015(4) 0.011(4) 0.029(5) -0.006(3) 0.004(3) -0.004(3)
C32 0.019(4) 0.011(4) 0.027(5) -0.002(3) -0.005(3) -0.004(3)
C33 0.019(4) 0.009(4) 0.048(5) -0.005(3) -0.005(4) -0.005(3)
C34 0.024(5) 0.023(4) 0.068(7) -0.006(4) -0.009(4) -0.007(4)
C35 0.036(5) 0.015(4) 0.042(6) 0.003(4) -0.011(4) -0.009(4)
C36 0.036(5) 0.022(4) 0.038(5) -0.005(4) -0.002(4) -0.016(4)
C37 0.020(4) 0.023(4) 0.028(5) -0.009(3) 0.003(3) -0.010(3)
C38 0.013(4) 0.022(4) 0.031(5) -0.003(3) -0.008(3) -0.004(3)
C39 0.026(5) 0.049(5) 0.027(5) -0.002(4) -0.005(4) -0.015(4)
C40 0.018(4) 0.057(6) 0.040(6) -0.010(4) 0.000(4) -0.013(4)
C41 0.014(4) 0.034(5) 0.052(6) -0.001(4) -0.010(4) -0.014(4)
C42 0.031(5) 0.041(5) 0.027(5) -0.003(4) -0.009(4) -0.012(4)
C43 0.028(5) 0.032(5) 0.035(5) -0.005(4) -0.002(4) -0.014(4)
C44 0.016(4) 0.022(4) 0.022(4) -0.010(3) 0.000(3) -0.007(3)
C45 0.021(4) 0.021(4) 0.035(5) -0.006(4) -0.003(4) -0.010(3)
C46 0.047(5) 0.020(4) 0.029(5) -0.005(3) -0.002(4) -0.016(4)
C47 0.035(5) 0.035(5) 0.041(6) -0.012(4) 0.008(4) -0.021(4)
C48 0.024(4) 0.030(5) 0.043(5) -0.014(4) 0.008(4) -0.015(4)
C49 0.022(4) 0.022(4) 0.024(5) -0.008(3) 0.009(3) -0.010(3)
C50 0.017(4) 0.029(4) 0.019(4) -0.003(3) -0.002(3) -0.010(3)
C51 0.028(5) 0.033(5) 0.035(5) -0.003(4) 0.003(4) -0.016(4)
C52 0.048(6) 0.035(5) 0.037(5) -0.018(4) 0.013(4) -0.025(4)
C53 0.045(5) 0.034(5) 0.035(6) -0.017(4) 0.010(4) -0.024(4)
C54 0.035(5) 0.027(4) 0.036(5) -0.005(4) -0.002(4) -0.021(4)
C55 0.020(4) 0.027(4) 0.026(5) -0.007(4) 0.001(3) -0.014(3)
C56 0.005(3) 0.010(3) 0.020(4) -0.002(3) 0.001(3) 0.000(3)
C57 0.020(4) 0.024(4) 0.015(4) -0.004(3) 0.001(3) -0.010(3)
C58 0.005(3) 0.015(4) 0.026(4) -0.002(3) 0.004(3) 0.000(3)
C59 0.010(4) 0.026(4) 0.026(5) 0.002(3) -0.001(3) -0.008(3)
C60 0.016(4) 0.022(4) 0.026(4) -0.004(3) -0.006(3) -0.012(3)
C61 0.016(4) 0.018(4) 0.019(4) -0.002(3) -0.002(3) -0.005(3)
C62 0.005(3) 0.017(4) 0.029(5) -0.007(3) -0.003(3) 0.001(3)
C63 0.023(4) 0.018(4) 0.032(5) -0.013(3) 0.010(4) -0.005(3)
C64 0.028(5) 0.025(4) 0.034(5) -0.003(4) 0.006(4) -0.014(4)
C65 0.024(4) 0.032(4) 0.018(4) -0.003(3) 0.006(3) -0.007(4)
C66 0.013(4) 0.020(4) 0.028(5) -0.010(3) 0.000(3) 0.000(3)
C67 0.018(4) 0.018(4) 0.020(4) -0.001(3) -0.003(3) -0.006(3)
C68 0.006(3) 0.019(4) 0.020(4) -0.008(3) 0.002(3) -0.004(3)
C69 0.010(4) 0.018(4) 0.039(5) -0.007(3) -0.002(3) -0.001(3)
C70 0.008(4) 0.018(4) 0.045(5) -0.010(4) 0.001(3) 0.004(3)
C71 0.022(4) 0.015(4) 0.039(5) -0.001(3) -0.012(4) -0.004(3)
C72 0.023(4) 0.019(4) 0.035(5) -0.003(3) -0.008(4) -0.010(3)
C73 0.009(4) 0.014(4) 0.023(4) -0.006(3) 0.000(3) 0.001(3)
C74 0.008(4) 0.019(4) 0.024(4) -0.002(3) 0.001(3) -0.008(3)
C75 0.017(4) 0.023(4) 0.042(5) -0.013(4) 0.001(4) -0.008(3)
C76 0.011(4) 0.024(4) 0.052(6) -0.006(4) 0.009(4) -0.007(3)
C77 0.012(4) 0.032(5) 0.050(6) 0.010(4) -0.013(4) -0.012(4)
C78 0.022(4) 0.027(4) 0.040(5) 0.001(4) -0.012(4) -0.013(4)
C79 0.014(4) 0.021(4) 0.026(5) -0.003(3) -0.004(3) -0.006(3)
C80 0.006(2) 0.013(2) 0.023(3) -0.008(2) 0.004(2) -0.003(2)
C81 0.011(4) 0.022(4) 0.032(5) -0.004(3) -0.003(3) -0.011(3)
C82 0.025(4) 0.020(4) 0.034(5) -0.002(3) -0.005(4) -0.011(3)
C83 0.023(4) 0.022(4) 0.036(5) -0.006(4) 0.005(4) -0.017(4)
C84 0.010(4) 0.024(4) 0.030(5) -0.008(3) 0.005(3) -0.010(3)
C85 0.013(4) 0.013(4) 0.026(5) -0.008(3) 0.002(3) 0.000(3)
C86 0.006(2) 0.013(2) 0.023(3) -0.008(2) 0.004(2) -0.003(2)
C87 0.009(4) 0.023(4) 0.021(4) 0.000(3) 0.003(3) -0.003(3)
C88 0.019(4) 0.020(4) 0.023(4) -0.010(3) 0.004(3) -0.005(3)
C89 0.007(3) 0.012(4) 0.037(5) -0.011(3) 0.004(3) -0.001(3)
C90 0.006(3) 0.017(4) 0.031(5) -0.004(3) 0.000(3) -0.005(3)
C91 0.002(3) 0.021(4) 0.032(5) -0.008(3) 0.002(3) -0.002(3)
Cr1 0.0111(6) 0.0174(6) 0.0501(9) -0.0116(6) -0.0065(6) -0.0021(5)
Cr2 0.0099(6) 0.0180(6) 0.0428(9) -0.0079(6) -0.0042(6) -0.0026(5)
Mn1 0.0117(6) 0.0127(5) 0.0257(7) -0.0062(5) 0.0006(5) -0.0036(5)
Mn2 0.0127(6) 0.0147(5) 0.0269(7) -0.0056(5) -0.0005(5) -0.0041(5)
Mn3 0.0083(5) 0.0152(6) 0.0266(7) -0.0072(5) 0.0014(5) -0.0033(5)
N1 0.021(3) 0.016(3) 0.021(4) -0.001(3) -0.004(3) -0.008(3)
N2 0.012(3) 0.010(3) 0.023(4) -0.004(2) 0.001(3) -0.004(2)
O1 0.017(3) 0.035(3) 0.125(6) -0.035(4) -0.021(4) 0.001(3)
O2 0.035(4) 0.021(3) 0.100(5) -0.021(3) -0.018(3) -0.001(3)
O3 0.046(4) 0.028(3) 0.048(4) -0.001(3) -0.015(3) -0.021(3)
O4 0.031(3) 0.022(3) 0.049(4) -0.013(3) 0.004(3) -0.012(3)
O5 0.029(4) 0.071(5) 0.065(5) -0.026(4) 0.014(3) -0.027(3)
O6 0.060(4) 0.031(3) 0.038(4) -0.003(3) -0.010(3) -0.026(3)
O7 0.034(3) 0.023(3) 0.043(4) -0.009(3) -0.005(3) -0.009(3)
O8 0.021(3) 0.032(3) 0.119(6) -0.021(4) -0.025(4) -0.003(3)
O9 0.041(4) 0.047(4) 0.047(4) -0.017(3) 0.014(3) -0.020(3)
O10 0.025(3) 0.020(3) 0.051(4) -0.004(3) -0.003(3) -0.007(2)
O11 0.016(3) 0.028(3) 0.054(4) -0.018(3) 0.014(3) -0.004(3)
O12 0.042(4) 0.028(3) 0.040(4) 0.001(3) -0.004(3) -0.021(3)
O13 0.030(3) 0.038(3) 0.043(4) -0.020(3) -0.008(3) -0.010(3)
O14 0.032(3) 0.037(3) 0.038(4) 0.003(3) -0.003(3) -0.020(3)
O15 0.062(4) 0.029(3) 0.026(4) -0.004(3) 0.011(3) -0.020(3)
O16 0.034(3) 0.026(3) 0.053(4) 0.008(3) -0.015(3) -0.003(3)
O17 0.012(3) 0.023(3) 0.058(4) -0.015(3) 0.004(3) 0.004(2)
O18 0.019(3) 0.032(3) 0.038(4) 0.000(3) 0.008(3) -0.008(2)
O19 0.016(3) 0.040(3) 0.037(3) -0.019(3) 0.002(2) -0.013(2)
P1 0.0111(9) 0.0163(9) 0.0256(12) -0.0035(8) -0.0019(8) -0.0046(8)
P2 0.0158(10) 0.0215(10) 0.0237(12) -0.0032(8) -0.0011(8) -0.0082(8)
P3 0.0074(9) 0.0155(9) 0.0236(11) -0.0064(8) -0.0012(8) -0.0023(7)
P4 0.0051(9) 0.0149(9) 0.0243(11) -0.0072(8) 0.0001(8) -0.0020(7)
Se1 0.0079(4) 0.0149(4) 0.0293(5) -0.0069(3) -0.0015(3) -0.0027(3)
Se2 0.0063(3) 0.0129(4) 0.0254(5) -0.0064(3) 0.0011(3) -0.0022(3)

loop_
_atom_type_symbol
_atom_type_description
_atom_type_scat_dispersion_real
_atom_type_scat_dispersion_imag
_atom_type_scat_source
C C 0.0033 0.0016 'International Tables Vol C Tables 4.2.6.8 and 6.1.1.4'
H H 0.0000 0.0000 'International Tables Vol C Tables 4.2.6.8 and 6.1.1.4'
N N 0.0061 0.0033 'International Tables Vol C Tables 4.2.6.8 and 6.1.1.4'
O O 0.0106 0.0060 'International Tables Vol C Tables 4.2.6.8 and 6.1.1.4'
P P 0.1023 0.0942 'International Tables Vol C Tables 4.2.6.8 and 6.1.1.4'
Cr Cr 0.3209 0.6236 'International Tables Vol C Tables 4.2.6.8 and 6.1.1.4'
Mn Mn 0.3368 0.7283 'International Tables Vol C Tables 4.2.6.8 and 6.1.1.4'
Se Se -0.0929 2.2259 'International Tables Vol C Tables 4.2.6.8 and 6.1.1.4'

loop_
_geom_angle_atom_site_label_1
_geom_angle_atom_site_label_2
_geom_angle_atom_site_label_3
_geom_angle
O1 C1 Cr1 177.8(8)
O2 C2 Cr1 175.9(7)
O3 C3 Cr1 175.5(6)
O4 C4 Cr1 178.8(6)
O5 C5 Cr1 178.4(7)
O6 C6 Cr2 177.9(6)
O7 C7 Cr2 175.2(6)
O8 C8 Cr2 176.8(7)
O9 C9 Cr2 178.3(7)
O10 C10 Cr2 178.7(7)
O11 C11 Mn1 178.0(6)
O12 C12 Mn1 178.2(6)
O13 C13 Mn1 177.1(6)
O14 C14 Mn2 177.5(7)
O15 C15 Mn2 167.9(7)
O16 C16 Mn2 178.8(7)
O17 C17 Mn3 177.7(7)
O18 C18 Mn3 177.8(6)
O19 C19 Mn3 177.0(7)
C25 C20 C21 120.2(6)
C25 C20 P1 119.4(5)
C21 C20 P1 120.3(5)
C22 C21 C20 119.7(6)
C22 C21 H21 120.2
C20 C21 H21 120.2
C21 C22 C23 119.8(6)
C21 C22 H22 120.1
C23 C22 H22 120.1
C24 C23 C22 120.6(6)
C24 C23 H23 119.7
C22 C23 H23 119.7
C23 C24 C25 119.4(6)
C23 C24 H24 120.3
C25 C24 H24 120.3
C20 C25 C24 120.3(7)
C20 C25 H25 119.9
C24 C25 H25 119.9
C31 C26 C27 118.3(7)
C31 C26 P1 121.4(5)
C27 C26 P1 120.0(5)
C28 C27 C26 121.2(6)
C28 C27 H27 119.4
C26 C27 H27 119.4
C27 C28 C29 119.9(7)
C27 C28 H28 120.0
C29 C28 H28 120.0
C28 C29 C30 119.8(7)
C28 C29 H29 120.1
C30 C29 H29 120.1
C31 C30 C29 120.6(7)
C31 C30 H30 119.7
C29 C30 H30 119.7
C30 C31 C26 120.2(6)
C30 C31 H31 119.9
C26 C31 H31 119.9
C37 C32 C33 119.4(6)
C37 C32 P1 121.3(5)
C33 C32 P1 119.0(5)
C34 C33 C32 119.3(7)
C34 C33 H33 120.3
C32 C33 H33 120.3
C35 C34 C33 120.1(7)
C35 C34 H34 119.9
C33 C34 H34 119.9
C34 C35 C36 121.5(7)
C34 C35 H35 119.3
C36 C35 H35 119.3
C35 C36 C37 119.6(8)
C35 C36 H36 120.2
C37 C36 H36 120.2
C36 C37 C32 120.2(7)
C36 C37 H37 119.9
C32 C37 H37 119.9
C39 C38 C43 119.5(7)
C39 C38 P2 119.8(5)
C43 C38 P2 120.5(6)
C38 C39 C40 121.1(7)
C38 C39 H39 119.5
C40 C39 H39 119.5
C41 C40 C39 118.8(8)
C41 C40 H40 120.6
C39 C40 H40 120.6
C42 C41 C40 120.3(7)
C42 C41 H41 119.9
C40 C41 H41 119.9
C41 C42 C43 120.4(7)
C41 C42 H42 119.8
C43 C42 H42 119.8
C42 C43 C38 120.0(7)
C42 C43 H43 120.0
C38 C43 H43 120.0
C49 C44 C45 119.4(7)
C49 C44 P2 117.1(5)
C45 C44 P2 123.2(5)
C44 C45 C46 119.1(7)
C44 C45 H45 120.4
C46 C45 H45 120.4
C47 C46 C45 121.1(7)
C47 C46 H46 119.4
C45 C46 H46 119.4
C46 C47 C48 120.1(8)
C46 C47 H47 119.9
C48 C47 H47 119.9
C47 C48 C49 119.7(7)
C47 C48 H48 120.2
C49 C48 H48 120.2
C48 C49 C44 120.6(7)
C48 C49 H49 119.7
C44 C49 H49 119.7
C55 C50 C51 119.1(7)
C55 C50 P2 119.9(6)
C51 C50 P2 121.0(6)
C52 C51 C50 120.2(7)
C52 C51 H51 119.9
C50 C51 H51 119.9
C53 C52 C51 119.9(8)
C53 C52 H52 120.1
C51 C52 H52 120.1
C54 C53 C52 120.1(7)
C54 C53 H53 120.0
C52 C53 H53 120.0
C53 C54 C55 120.4(7)
C53 C54 H54 119.8
C55 C54 H54 119.8
C54 C55 C50 120.2(7)
C54 C55 H55 119.9
C50 C55 H55 119.9
C57 C56 C61 120.7(6)
C57 C56 P3 119.4(5)
C61 C56 P3 119.9(5)
C56 C57 C58 119.5(6)
C56 C57 H57 120.2
C58 C57 H57 120.2
C59 C58 C57 119.9(6)
C59 C58 H58 120.0
C57 C58 H58 120.0
C58 C59 C60 120.4(6)
C58 C59 H59 119.8
C60 C59 H59 119.8
C61 C60 C59 120.3(6)
C61 C60 H60 119.9
C59 C60 H60 119.9
C60 C61 C56 119.2(6)
C60 C61 H61 120.4
C56 C61 H61 120.4
C67 C62 C63 119.0(7)
C67 C62 P3 122.8(5)
C63 C62 P3 118.1(5)
C64 C63 C62 119.6(6)
C64 C63 H63 120.2
C62 C63 H63 120.2
C63 C64 C65 120.7(7)
C63 C64 H64 119.7
C65 C64 H64 119.7
C66 C65 C64 119.8(7)
C66 C65 H65 120.1
C64 C65 H65 120.1
C65 C66 C67 120.9(6)
C65 C66 H66 119.6
C67 C66 H66 119.6
C66 C67 C62 120.0(7)
C66 C67 H67 120.0
C62 C67 H67 120.0
C69 C68 C73 119.8(6)
C69 C68 P3 122.0(5)
C73 C68 P3 117.9(5)
C70 C69 C68 120.0(7)
C70 C69 H69 120.0
C68 C69 H69 120.0
C69 C70 C71 119.5(6)
C69 C70 H70 120.3
C71 C70 H70 120.3
C72 C71 C70 120.7(7)
C72 C71 H71 119.6
C70 C71 H71 119.6
C73 C72 C71 119.8(7)
C73 C72 H72 120.1
C71 C72 H72 120.1
C72 C73 C68 120.2(6)
C72 C73 H73 119.9
C68 C73 H73 119.9
C75 C74 C79 119.9(6)
C75 C74 P4 120.3(5)
C79 C74 P4 119.8(5)
C74 C75 C76 119.4(7)
C74 C75 H75 120.3
C76 C75 H75 120.3
C77 C76 C75 119.6(7)
C77 C76 H76 120.2
C75 C76 H76 120.2
C76 C77 C78 121.2(7)
C76 C77 H77 119.4
C78 C77 H77 119.4
C79 C78 C77 119.2(7)
C79 C78 H78 120.4
C77 C78 H78 120.4
C78 C79 C74 120.7(7)
C78 C79 H79 119.7
C74 C79 H79 119.7
C81 C80 C85 119.4(6)
C81 C80 P4 124.0(5)
C85 C80 P4 116.6(5)
C80 C81 C82 119.8(6)
C80 C81 H81 120.1
C82 C81 H81 120.1
C81 C82 C83 120.3(7)
C81 C82 H82 119.8
C83 C82 H82 119.8
C84 C83 C82 120.5(7)
C84 C83 H83 119.8
C82 C83 H83 119.8
C83 C84 C85 120.0(6)
C83 C84 H84 120.0
C85 C84 H84 120.0
C84 C85 C80 120.1(6)
C84 C85 H85 120.0
C80 C85 H85 120.0
C87 C86 C91 119.9(6)
C87 C86 P4 121.3(5)
C91 C86 P4 118.7(5)
C86 C87 C88 120.3(7)
C86 C87 H87 119.9
C88 C87 H87 119.9
C89 C88 C87 118.6(7)
C89 C88 H88 120.7
C87 C88 H88 120.7
C90 C89 C88 121.4(6)
C90 C89 H89 119.3
C88 C89 H89 119.3
C91 C90 C89 119.9(7)
C91 C90 H90 120.0
C89 C90 H90 120.0
C90 C91 C86 119.9(7)
C90 C91 H91 120.0
C86 C91 H91 120.0
C1 Cr1 C3 95.4(4)
C1 Cr1 C5 93.1(4)
C3 Cr1 C5 169.9(3)
C1 Cr1 C4 87.4(3)
C3 Cr1 C4 93.4(3)
C5 Cr1 C4 92.4(3)
C1 Cr1 C2 90.0(3)
C3 Cr1 C2 86.7(3)
C5 Cr1 C2 87.9(3)
C4 Cr1 C2 177.3(3)
C1 Cr1 Se1 173.2(3)
C3 Cr1 Se1 87.3(2)
C5 Cr1 Se1 84.9(2)
C4 Cr1 Se1 86.2(2)
C2 Cr1 Se1 96.5(2)
C8 Cr2 C10 93.6(3)
C8 Cr2 C9 93.4(4)
C10 Cr2 C9 90.1(3)
C8 Cr2 C7 85.3(3)
C10 Cr2 C7 178.2(4)
C9 Cr2 C7 88.5(3)
C8 Cr2 C6 91.3(4)
C10 Cr2 C6 92.9(3)
C9 Cr2 C6 174.2(3)
C7 Cr2 C6 88.5(3)
C8 Cr2 Se2 178.0(2)
C10 Cr2 Se2 88.3(2)
C9 Cr2 Se2 87.0(2)
C7 Cr2 Se2 92.8(2)
C6 Cr2 Se2 88.2(2)
C12 Mn1 C13 92.3(3)
C12 Mn1 C11 92.7(3)
C13 Mn1 C11 90.0(3)
C12 Mn1 Se1 100.8(2)
C13 Mn1 Se1 95.0(2)
C11 Mn1 Se1 165.4(2)
C12 Mn1 Se2 100.4(2)
C13 Mn1 Se2 166.1(2)
C11 Mn1 Se2 94.9(2)
Se1 Mn1 Se2 77.35(4)
C12 Mn1 Mn2 147.6(2)
C13 Mn1 Mn2 110.3(2)
C11 Mn1 Mn2 109.6(2)
Se1 Mn1 Mn2 55.75(3)
Se2 Mn1 Mn2 55.85(3)
C14 Mn2 C16 93.9(3)
C14 Mn2 C15 89.0(3)
C16 Mn2 C15 91.4(3)
C14 Mn2 Se1 164.6(2)
C16 Mn2 Se1 91.9(2)
C15 Mn2 Se1 105.1(2)
C14 Mn2 Se2 94.6(2)
C16 Mn2 Se2 161.2(3)
C15 Mn2 Se2 105.5(2)
Se1 Mn2 Se2 75.98(4)
C14 Mn2 Mn3 109.4(2)
C16 Mn2 Mn3 105.4(2)
C15 Mn2 Mn3 153.7(2)
Se1 Mn2 Mn3 55.29(4)
Se2 Mn2 Mn3 55.91(3)
C14 Mn2 Mn1 129.1(2)
C16 Mn2 Mn1 128.9(2)
C15 Mn2 Mn1 66.9(2)
Se1 Mn2 Mn1 54.57(3)
Se2 Mn2 Mn1 54.56(3)
Mn3 Mn2 Mn1 86.84(4)
C14 Mn2 H2' 90.9
C16 Mn2 H2' 81.0
C15 Mn2 H2' 172.4
Se1 Mn2 H2' 75.9
Se2 Mn2 H2' 82.0
Mn3 Mn2 H2' 32.0
Mn1 Mn2 H2' 118.5
C18 Mn3 C19 91.6(3)
C18 Mn3 C17 91.5(3)
C19 Mn3 C17 91.8(3)
C18 Mn3 Se1 96.0(2)
C19 Mn3 Se1 168.8(2)
C17 Mn3 Se1 96.2(2)
C18 Mn3 Se2 104.4(2)
C19 Mn3 Se2 93.9(2)
C17 Mn3 Se2 162.9(2)
Se1 Mn3 Se2 76.22(4)
C18 Mn3 Mn2 146.9(2)
C19 Mn3 Mn2 114.1(2)
C17 Mn3 Mn2 107.3(2)
Se1 Mn3 Mn2 55.88(4)
Se2 Mn3 Mn2 55.75(3)
C18 Mn3 H2' 168.0
C19 Mn3 H2' 94.7
C17 Mn3 H2' 78.1
Se1 Mn3 H2' 79.3
Se2 Mn3 H2' 85.3
Mn2 Mn3 H2' 36.1
P2 N1 P1 135.3(4)
P4 N2 P3 137.5(4)
N1 P1 C26 107.2(3)
N1 P1 C32 114.2(3)
C26 P1 C32 108.8(3)
N1 P1 C20 110.9(3)
C26 P1 C20 106.5(3)
C32 P1 C20 108.9(3)
N1 P2 C50 107.6(3)
N1 P2 C44 113.9(3)
C50 P2 C44 107.6(3)
N1 P2 C38 111.1(3)
C50 P2 C38 109.0(3)
C44 P2 C38 107.5(3)
N2 P3 C62 107.5(3)
N2 P3 C68 115.1(3)
C62 P3 C68 109.2(3)
N2 P3 C56 109.9(3)
C62 P3 C56 106.8(3)
C68 P3 C56 108.0(3)
N2 P4 C80 114.9(3)
N2 P4 C74 111.8(3)
C80 P4 C74 107.2(3)
N2 P4 C86 107.2(3)
C80 P4 C86 107.6(3)
C74 P4 C86 107.9(3)
Mn1 Se1 Mn3 103.50(4)
Mn1 Se1 Mn2 69.68(4)
Mn3 Se1 Mn2 68.83(4)
Mn1 Se1 Cr1 128.54(4)
Mn3 Se1 Cr1 127.59(5)
Mn2 Se1 Cr1 130.08(5)
Mn1 Se2 Mn2 69.58(4)
Mn1 Se2 Mn3 102.68(4)
Mn2 Se2 Mn3 68.34(4)
Mn1 Se2 Cr2 127.67(4)
Mn2 Se2 Cr2 122.67(5)
Mn3 Se2 Cr2 129.57(4)

loop_
_geom_bond_atom_site_label_1
_geom_bond_atom_site_label_2
_geom_bond_distance
C1 O1 1.156(9)
C1 Cr1 1.840(8)
C2 O2 1.127(8)
C2 Cr1 1.916(8)
C3 O3 1.164(9)
C3 Cr1 1.875(10)
C4 O4 1.137(8)
C4 Cr1 1.901(7)
C5 O5 1.163(9)
C5 Cr1 1.885(10)
C6 O6 1.161(9)
C6 Cr2 1.890(9)
C7 O7 1.145(8)
C7 Cr2 1.887(8)
C8 O8 1.155(8)
C8 Cr2 1.848(8)
C9 O9 1.161(9)
C9 Cr2 1.886(9)
C10 O10 1.161(8)
C10 Cr2 1.884(7)
C11 O11 1.147(8)
C11 Mn1 1.807(8)
C12 O12 1.166(8)
C12 Mn1 1.754(8)
C13 O13 1.151(7)
C13 Mn1 1.806(7)
C14 O14 1.145(8)
C14 Mn2 1.788(8)
C15 O15 1.166(9)
C15 Mn2 1.810(9)
C16 O16 1.148(8)
C16 Mn2 1.793(8)
C17 O17 1.144(7)
C17 Mn3 1.803(7)
C18 O18 1.179(8)
C18 Mn3 1.776(8)
C19 O19 1.151(7)
C19 Mn3 1.787(7)
C20 C25 1.363(9)
C20 C21 1.396(9)
C20 P1 1.806(7)
C21 C22 1.382(9)
C21 H21 0.9500
C22 C23 1.384(10)
C22 H22 0.9500
C23 C24 1.375(9)
C23 H23 0.9500
C24 C25 1.400(9)
C24 H24 0.9500
C25 H25 0.9500
C26 C31 1.398(8)
C26 C27 1.404(9)
C26 P1 1.783(7)
C27 C28 1.367(10)
C27 H27 0.9500
C28 C29 1.378(9)
C28 H28 0.9500
C29 C30 1.395(9)
C29 H29 0.9500
C30 C31 1.369(10)
C30 H30 0.9500
C31 H31 0.9500
C32 C37 1.398(10)
C32 C33 1.402(9)
C32 P1 1.795(6)
C33 C34 1.386(9)
C33 H33 0.9500
C34 C35 1.367(11)
C34 H34 0.9500
C35 C36 1.372(10)
C35 H35 0.9500
C36 C37 1.378(9)
C36 H36 0.9500
C37 H37 0.9500
C38 C39 1.369(10)
C38 C43 1.385(9)
C38 P2 1.806(7)
C39 C40 1.393(10)
C39 H39 0.9500
C40 C41 1.383(10)
C40 H40 0.9500
C41 C42 1.376(10)
C41 H41 0.9500
C42 C43 1.379(10)
C42 H42 0.9500
C43 H43 0.9500
C44 C49 1.394(9)
C44 C45 1.395(9)
C44 P2 1.797(7)
C45 C46 1.396(10)
C45 H45 0.9500
C46 C47 1.376(10)
C46 H46 0.9500
C47 C48 1.379(10)
C47 H47 0.9500
C48 C49 1.394(10)
C48 H48 0.9500
C49 H49 0.9500
C50 C55 1.391(9)
C50 C51 1.397(10)
C50 P2 1.790(7)
C51 C52 1.386(10)
C51 H51 0.9500
C52 C53 1.384(11)
C52 H52 0.9500
C53 C54 1.380(10)
C53 H53 0.9500
C54 C55 1.380(9)
C54 H54 0.9500
C55 H55 0.9500
C56 C57 1.378(8)
C56 C61 1.397(8)
C56 P3 1.815(6)
C57 C58 1.386(9)
C57 H57 0.9500
C58 C59 1.377(9)
C58 H58 0.9500
C59 C60 1.385(9)
C59 H59 0.9500
C60 C61 1.372(8)
C60 H60 0.9500
C61 H61 0.9500
C62 C67 1.397(9)
C62 C63 1.407(9)
C62 P3 1.800(7)
C63 C64 1.374(10)
C63 H63 0.9500
C64 C65 1.387(9)
C64 H64 0.9500
C65 C66 1.366(10)
C65 H65 0.9500
C66 C67 1.379(9)
C66 H66 0.9500
C67 H67 0.9500
C68 C69 1.389(8)
C68 C73 1.399(9)
C68 P3 1.802(7)
C69 C70 1.388(9)
C69 H69 0.9500
C70 C71 1.392(10)
C70 H70 0.9500
C71 C72 1.382(9)
C71 H71 0.9500
C72 C73 1.377(9)
C72 H72 0.9500
C73 H73 0.9500
C74 C75 1.380(9)
C74 C79 1.396(9)
C74 P4 1.802(6)
C75 C76 1.398(9)
C75 H75 0.9500
C76 C77 1.370(10)
C76 H76 0.9500
C77 C78 1.387(10)
C77 H77 0.9500
C78 C79 1.364(9)
C78 H78 0.9500
C79 H79 0.9500
C80 C81 1.377(9)
C80 C85 1.413(9)
C80 P4 1.795(7)
C81 C82 1.391(10)
C81 H81 0.9500
C82 C83 1.391(9)
C82 H82 0.9500
C83 C84 1.362(9)
C83 H83 0.9500
C84 C85 1.388(9)
C84 H84 0.9500
C85 H85 0.9500
C86 C87 1.383(9)
C86 C91 1.396(9)
C86 P4 1.807(6)
C87 C88 1.393(9)
C87 H87 0.9500
C88 C89 1.385(9)
C88 H88 0.9500
C89 C90 1.377(9)
C89 H89 0.9500
C90 C91 1.370(9)
C90 H90 0.9500
C91 H91 0.9500
Cr1 Se1 2.5299(12)
Cr2 Se2 2.5357(12)
Mn1 Se1 2.4067(12)
Mn1 Se2 2.4079(12)
Mn1 Mn2 2.7698(14)
Mn2 Se1 2.4416(13)
Mn2 Se2 2.4459(12)
Mn2 Mn3 2.7501(16)
Mn2 H2' 1.7450
Mn3 Se1 2.4243(12)
Mn3 Se2 2.4504(12)
Mn3 H2' 1.5717
N1 P2 1.582(6)
N1 P1 1.587(5)
N2 P4 1.575(5)
N2 P3 1.581(5)
